data_2230798
loop_
_publ_author_name
'Ranjith, S.'
'SubbiahPandi, A.'
'Suresh, A. D.'
'Pitchumani, K.'

_publ_section_title
;
 3-Ethyl-5-(4-methoxyphenoxy)-2-(pyridin-4-yl)-3<i>H</i>-imidazo[4,5-<i>b</i>]pyridine
;
_journal_coeditor_code LX2189
_journal_issue 7
_journal_name_full 'Acta Crystallographica Section E'
_journal_page_first o1764
_journal_paper_doi 10.1107/S1600536811023543
_journal_volume 67
_journal_year 2011
_chemical_formula_iupac 'C20 H18 N4 O2'
_chemical_formula_moiety 'C20 H18 N4 O2'
_chemical_formula_sum 'C20 H18 N4 O2'
_chemical_formula_weight 346.38
_chemical_name_systematic
;
3-Ethyl-5-(4-methoxyphenoxy)-2-(pyridin-4-yl)-3<i>H</i>-
imidazo[4,5-<i>b</i>]pyridine
;
_space_group_IT_number 14
_symmetry_cell_setting monoclinic
_symmetry_space_group_name_Hall '-P 2ybc'
_symmetry_space_group_name_H-M 'P 1 21/c 1'
_atom_sites_solution_hydrogens difmap
_atom_sites_solution_primary direct
_atom_sites_solution_secondary difmap
_audit_creation_method SHELXL-97
_cell_angle_alpha 90.00
_cell_angle_beta 98.9400(10)
_cell_angle_gamma 90.00
_cell_formula_units_Z 4
_cell_length_a 13.6591(4)
_cell_length_b 13.7104(4)
_cell_length_c 9.3177(2)
_cell_measurement_reflns_used 5887
_cell_measurement_temperature 293(2)
_cell_measurement_theta_max 32.0
_cell_measurement_theta_min 1.5
_cell_volume 1723.74(8)
_computing_cell_refinement '<i>SAINT</i> (Bruker, 2004)'
_computing_data_collection '<i>APEX2</i> (Bruker, 2004)'
_computing_data_reduction '<i>SAINT</i> (Bruker, 2004)'
_computing_molecular_graphics '<i>ORTEP3</i> (Farrugia, 1997)'
_computing_publication_material '<i>SHELXL97</i> (Sheldrick, 2008) and <i>PLATON</i> (Spek, 2009)'
_computing_structure_refinement '<i>SHELXL97</i> (Sheldrick, 2008)'
_computing_structure_solution '<i>SHELXS97</i> (Sheldrick, 2008)'
_diffrn_ambient_temperature 293(2)
_diffrn_detector_area_resol_mean 10.0
_diffrn_measured_fraction_theta_full 1.000
_diffrn_measured_fraction_theta_max 0.980
_diffrn_measurement_device_type 'Bruker APEXII CCD area-detector'
_diffrn_measurement_method '\w and \f'
_diffrn_radiation_monochromator graphite
_diffrn_radiation_source 'fine-focus sealed tube'
_diffrn_radiation_type MoK\a
_diffrn_radiation_wavelength 0.71073
_diffrn_reflns_av_R_equivalents 0.0274
_diffrn_reflns_av_sigmaI/netI 0.0287
_diffrn_reflns_limit_h_max 20
_diffrn_reflns_limit_h_min -20
_diffrn_reflns_limit_k_max 20
_diffrn_reflns_limit_k_min -20
_diffrn_reflns_limit_l_max 12
_diffrn_reflns_limit_l_min -13
_diffrn_reflns_number 24827
_diffrn_reflns_theta_full 25.00
_diffrn_reflns_theta_max 32.05
_diffrn_reflns_theta_min 1.51
_diffrn_standards_number 0
_exptl_absorpt_coefficient_mu 0.089
_exptl_absorpt_correction_T_max 0.985
_exptl_absorpt_correction_T_min 0.981
_exptl_absorpt_correction_type multi-scan
_exptl_absorpt_process_details '(SADABS; Sheldrick, 1996)'
_exptl_crystal_colour 'white crystalline'
_exptl_crystal_density_diffrn 1.335
_exptl_crystal_density_method 'not measured'
_exptl_crystal_description Block
_exptl_crystal_F_000 728
_exptl_crystal_size_max 0.25
_exptl_crystal_size_mid 0.22
_exptl_crystal_size_min 0.19
_refine_diff_density_max 0.303
_refine_diff_density_min -0.197
_refine_ls_extinction_method none
_refine_ls_goodness_of_fit_ref 1.000
_refine_ls_hydrogen_treatment constr
_refine_ls_matrix_type full
_refine_ls_number_parameters 237
_refine_ls_number_reflns 5887
_refine_ls_number_restraints 0
_refine_ls_restrained_S_all 1.000
_refine_ls_R_factor_all 0.0771
_refine_ls_R_factor_gt 0.0464
_refine_ls_shift/su_max 0.000
_refine_ls_shift/su_mean 0.000
_refine_ls_structure_factor_coef Fsqd
_refine_ls_weighting_details 'calc w=1/[\s^2^(Fo^2^)+(0.0680P)^2^+0.2334P] where P=(Fo^2^+2Fc^2^)/3'
_refine_ls_weighting_scheme calc
_refine_ls_wR_factor_gt 0.1196
_refine_ls_wR_factor_ref 0.1399
_reflns_number_gt 3938
_reflns_number_total 5887
_reflns_threshold_expression I>2\s(I)
_cod_data_source_file lx2189.cif
_cod_data_source_block I
_cod_original_sg_symbol_H-M 'P 21/c'
_cod_database_code 2230798
_cod_database_fobs_code 2230798

loop_
_symmetry_equiv_pos_as_xyz
'x, y, z'
'-x, y+1/2, -z+1/2'
'-x, -y, -z'
'x, -y-1/2, z-1/2'

loop_
_atom_site_type_symbol
_atom_site_label
_atom_site_fract_x
_atom_site_fract_y
_atom_site_fract_z
_atom_site_U_iso_or_equiv
_atom_site_adp_type
_atom_site_calc_flag
_atom_site_refinement_flags
_atom_site_occupancy
_atom_site_symmetry_multiplicity
_atom_site_disorder_assembly
_atom_site_disorder_group
C C1 0.34424(9) 0.10472(9) 0.42615(13) 0.0383(3) Uani d . 1 2 . .
C C2 0.34457(9) 0.18018(9) 0.52777(14) 0.0406(3) Uani d . 1 2 . .
H H2 0.3850 0.2344 0.5240 0.049 Uiso calc R 1 2 . .
C C3 0.28465(9) 0.17335(9) 0.63296(13) 0.0389(3) Uani d . 1 2 . .
H H3 0.2834 0.2222 0.7020 0.047 Uiso calc R 1 2 . .
C C4 0.22585(8) 0.09028(8) 0.63192(12) 0.0335(2) Uani d . 1 2 . .
C C5 0.23419(8) 0.02078(8) 0.52553(12) 0.0330(2) Uani d . 1 2 . .
C C6 0.12671(8) -0.02604(8) 0.66320(12) 0.0332(2) Uani d . 1 2 . .
C C7 0.16889(10) -0.14643(8) 0.46766(13) 0.0403(3) Uani d . 1 2 . .
H H7A 0.1356 -0.1952 0.5182 0.048 Uiso calc R 1 2 . .
H H7B 0.2363 -0.1683 0.4670 0.048 Uiso calc R 1 2 . .
C C8 0.11655(12) -0.13785(11) 0.31346(15) 0.0547(4) Uani d . 1 2 . .
H H8A 0.0490 -0.1186 0.3137 0.082 Uiso calc R 1 2 . .
H H8B 0.1181 -0.1997 0.2655 0.082 Uiso calc R 1 2 . .
H H8C 0.1493 -0.0897 0.2629 0.082 Uiso calc R 1 2 . .
C C9 0.05197(8) -0.08407(8) 0.72257(12) 0.0341(2) Uani d . 1 2 . .
C C10 0.05089(10) -0.08248(9) 0.87147(13) 0.0427(3) Uani d . 1 2 . .
H H10 0.0986 -0.0476 0.9329 0.051 Uiso calc R 1 2 . .
C C11 -0.02193(11) -0.13343(10) 0.92665(15) 0.0500(3) Uani d . 1 2 . .
H H11 -0.0225 -0.1305 1.0262 0.060 Uiso calc R 1 2 . .
C C12 -0.08936(10) -0.18810(10) 0.70402(15) 0.0459(3) Uani d . 1 2 . .
H H12 -0.1370 -0.2251 0.6457 0.055 Uiso calc R 1 2 . .
C C13 -0.02073(9) -0.13820(9) 0.63755(13) 0.0386(3) Uani d . 1 2 . .
H H13 -0.0233 -0.1409 0.5373 0.046 Uiso calc R 1 2 . .
C C14 0.40351(9) 0.04175(9) 0.22118(14) 0.0425(3) Uani d . 1 2 . .
C C15 0.33767(10) 0.04307(10) 0.09494(15) 0.0488(3) Uani d . 1 2 . .
H H15 0.2913 0.0930 0.0769 0.059 Uiso calc R 1 2 . .
C C16 0.34062(10) -0.03057(11) -0.00606(15) 0.0508(3) Uani d . 1 2 . .
H H16 0.2964 -0.0299 -0.0927 0.061 Uiso calc R 1 2 . .
C C17 0.40900(10) -0.10480(10) 0.02181(15) 0.0479(3) Uani d . 1 2 . .
C C18 0.47462(11) -0.10467(11) 0.14910(16) 0.0546(4) Uani d . 1 2 . .
H H18 0.5211 -0.1544 0.1679 0.066 Uiso calc R 1 2 . .
C C19 0.47204(10) -0.03162(11) 0.24862(16) 0.0512(3) Uani d . 1 2 . .
H H19 0.5167 -0.0318 0.3348 0.061 Uiso calc R 1 2 . .
C C20 0.35584(16) -0.18189(16) -0.2055(2) 0.0799(5) Uani d . 1 2 . .
H H20A 0.2878 -0.1767 -0.1920 0.120 Uiso calc R 1 2 . .
H H20B 0.3653 -0.2416 -0.2555 0.120 Uiso calc R 1 2 . .
H H20C 0.3727 -0.1276 -0.2621 0.120 Uiso calc R 1 2 . .
N N1 0.29165(7) 0.02406(7) 0.42238(11) 0.0374(2) Uani d . 1 2 . .
N N2 0.17080(7) -0.05379(7) 0.54614(10) 0.0340(2) Uani d . 1 2 . .
N N3 0.15774(7) 0.05932(7) 0.71772(10) 0.0357(2) Uani d . 1 2 . .
N N4 -0.09155(9) -0.18655(9) 0.84645(13) 0.0512(3) Uani d . 1 2 . .
O O1 0.40353(7) 0.11775(7) 0.32231(11) 0.0511(2) Uani d . 1 2 . .
O O2 0.41700(9) -0.18162(9) -0.06945(12) 0.0716(3) Uani d . 1 2 . .

loop_
_atom_site_aniso_label
_atom_site_aniso_U_11
_atom_site_aniso_U_22
_atom_site_aniso_U_33
_atom_site_aniso_U_12
_atom_site_aniso_U_13
_atom_site_aniso_U_23
C1 0.0354(6) 0.0366(6) 0.0433(6) -0.0005(4) 0.0079(5) 0.0034(5)
C2 0.0382(6) 0.0315(6) 0.0517(7) -0.0044(5) 0.0052(5) -0.0009(5)
C3 0.0407(6) 0.0313(5) 0.0433(6) -0.0008(5) 0.0022(5) -0.0056(5)
C4 0.0353(5) 0.0304(5) 0.0338(5) 0.0009(4) 0.0027(4) -0.0008(4)
C5 0.0350(5) 0.0299(5) 0.0338(5) 0.0000(4) 0.0042(4) 0.0004(4)
C6 0.0364(5) 0.0316(5) 0.0318(5) 0.0020(4) 0.0057(4) 0.0008(4)
C7 0.0471(7) 0.0287(5) 0.0468(7) -0.0017(5) 0.0128(5) -0.0070(5)
C8 0.0681(9) 0.0502(8) 0.0454(7) -0.0077(7) 0.0075(7) -0.0135(6)
C9 0.0375(6) 0.0297(5) 0.0360(5) 0.0038(4) 0.0084(4) 0.0031(4)
C10 0.0508(7) 0.0416(6) 0.0365(6) -0.0059(5) 0.0091(5) -0.0021(5)
C11 0.0647(9) 0.0483(7) 0.0403(7) -0.0071(6) 0.0187(6) 0.0014(6)
C12 0.0408(7) 0.0469(7) 0.0496(7) -0.0049(5) 0.0064(5) 0.0004(6)
C13 0.0394(6) 0.0402(6) 0.0357(6) 0.0012(5) 0.0044(5) 0.0025(5)
C14 0.0419(6) 0.0421(6) 0.0470(7) -0.0027(5) 0.0181(5) 0.0038(5)
C15 0.0454(7) 0.0443(7) 0.0571(8) 0.0077(6) 0.0097(6) 0.0095(6)
C16 0.0489(7) 0.0559(8) 0.0462(7) 0.0039(6) 0.0025(6) 0.0070(6)
C17 0.0490(7) 0.0491(7) 0.0473(7) 0.0052(6) 0.0129(6) 0.0019(6)
C18 0.0499(8) 0.0579(9) 0.0554(8) 0.0177(7) 0.0060(6) 0.0030(7)
C19 0.0466(7) 0.0594(9) 0.0468(7) 0.0080(6) 0.0045(6) 0.0042(6)
C20 0.0881(13) 0.0854(13) 0.0627(11) 0.0002(11) 0.0005(9) -0.0198(10)
N1 0.0399(5) 0.0342(5) 0.0396(5) -0.0011(4) 0.0109(4) -0.0010(4)
N2 0.0402(5) 0.0285(4) 0.0342(5) -0.0025(4) 0.0085(4) -0.0030(4)
N3 0.0396(5) 0.0329(5) 0.0346(5) 0.0001(4) 0.0060(4) -0.0017(4)
N4 0.0538(7) 0.0511(7) 0.0517(7) -0.0089(5) 0.0174(5) 0.0016(5)
O1 0.0557(6) 0.0447(5) 0.0585(6) -0.0112(4) 0.0262(5) -0.0036(4)
O2 0.0796(8) 0.0689(7) 0.0634(7) 0.0212(6) 0.0021(6) -0.0142(6)

loop_
_atom_type_symbol
_atom_type_description
_atom_type_scat_dispersion_real
_atom_type_scat_dispersion_imag
_atom_type_scat_source
C C 0.0033 0.0016 'International Tables Vol C Tables 4.2.6.8 and 6.1.1.4'
H H 0.0000 0.0000 'International Tables Vol C Tables 4.2.6.8 and 6.1.1.4'
N N 0.0061 0.0033 'International Tables Vol C Tables 4.2.6.8 and 6.1.1.4'
O O 0.0106 0.0060 'International Tables Vol C Tables 4.2.6.8 and 6.1.1.4'

loop_
_geom_angle_atom_site_label_1
_geom_angle_atom_site_label_2
_geom_angle_atom_site_label_3
_geom_angle_site_symmetry_1
_geom_angle_site_symmetry_3
_geom_angle
_geom_angle_publ_flag
N1 C1 O1 . . 118.16(10) ?
N1 C1 C2 . . 125.63(11) ?
O1 C1 C2 . . 116.21(10) ?
C3 C2 C1 . . 119.44(11) ?
C3 C2 H2 . . 120.3 ?
C1 C2 H2 . . 120.3 ?
C2 C3 C4 . . 117.22(11) ?
C2 C3 H3 . . 121.4 ?
C4 C3 H3 . . 121.4 ?
N3 C4 C5 . . 109.76(10) ?
N3 C4 C3 . . 133.26(10) ?
C5 C4 C3 . . 116.98(10) ?
N1 C5 N2 . . 125.53(10) ?
N1 C5 C4 . . 127.79(10) ?
N2 C5 C4 . . 106.68(9) ?
N3 C6 N2 . . 113.32(9) ?
N3 C6 C9 . . 122.41(10) ?
N2 C6 C9 . . 124.27(10) ?
N2 C7 C8 . . 112.19(10) ?
N2 C7 H7A . . 109.2 ?
C8 C7 H7A . . 109.2 ?
N2 C7 H7B . . 109.2 ?
C8 C7 H7B . . 109.2 ?
H7A C7 H7B . . 107.9 ?
C7 C8 H8A . . 109.5 ?
C7 C8 H8B . . 109.5 ?
H8A C8 H8B . . 109.5 ?
C7 C8 H8C . . 109.5 ?
H8A C8 H8C . . 109.5 ?
H8B C8 H8C . . 109.5 ?
C13 C9 C10 . . 117.46(11) ?
C13 C9 C6 . . 123.59(10) ?
C10 C9 C6 . . 118.91(11) ?
C11 C10 C9 . . 118.99(12) ?
C11 C10 H10 . . 120.5 ?
C9 C10 H10 . . 120.5 ?
N4 C11 C10 . . 124.17(12) ?
N4 C11 H11 . . 117.9 ?
C10 C11 H11 . . 117.9 ?
N4 C12 C13 . . 124.07(13) ?
N4 C12 H12 . . 118.0 ?
C13 C12 H12 . . 118.0 ?
C12 C13 C9 . . 118.98(11) ?
C12 C13 H13 . . 120.5 ?
C9 C13 H13 . . 120.5 ?
C15 C14 C19 . . 120.64(13) ?
C15 C14 O1 . . 119.97(12) ?
C19 C14 O1 . . 119.35(13) ?
C14 C15 C16 . . 119.40(13) ?
C14 C15 H15 . . 120.3 ?
C16 C15 H15 . . 120.3 ?
C17 C16 C15 . . 120.04(13) ?
C17 C16 H16 . . 120.0 ?
C15 C16 H16 . . 120.0 ?
O2 C17 C18 . . 115.72(12) ?
O2 C17 C16 . . 124.63(13) ?
C18 C17 C16 . . 119.66(13) ?
C19 C18 C17 . . 120.31(13) ?
C19 C18 H18 . . 119.8 ?
C17 C18 H18 . . 119.8 ?
C18 C19 C14 . . 119.94(13) ?
C18 C19 H19 . . 120.0 ?
C14 C19 H19 . . 120.0 ?
O2 C20 H20A . . 109.5 ?
O2 C20 H20B . . 109.5 ?
H20A C20 H20B . . 109.5 ?
O2 C20 H20C . . 109.5 ?
H20A C20 H20C . . 109.5 ?
H20B C20 H20C . . 109.5 ?
C1 N1 C5 . . 112.91(10) ?
C5 N2 C6 . . 105.53(9) ?
C5 N2 C7 . . 122.62(9) ?
C6 N2 C7 . . 131.19(9) ?
C6 N3 C4 . . 104.72(9) ?
C11 N4 C12 . . 116.31(11) ?
C1 O1 C14 . . 116.08(9) ?
C17 O2 C20 . . 117.96(13) ?

loop_
_geom_bond_atom_site_label_1
_geom_bond_atom_site_label_2
_geom_bond_site_symmetry_2
_geom_bond_distance
_geom_bond_publ_flag
C1 N1 . 1.3161(15) ?
C1 O1 . 1.3667(14) ?
C1 C2 . 1.4020(17) ?
C2 C3 . 1.3744(17) ?
C2 H2 . 0.9300 ?
C3 C4 . 1.3928(16) ?
C3 H3 . 0.9300 ?
C4 N3 . 1.3842(14) ?
C4 C5 . 1.3924(15) ?
C5 N1 . 1.3328(14) ?
C5 N2 . 1.3724(14) ?
C6 N3 . 1.3192(14) ?
C6 N2 . 1.3788(13) ?
C6 C9 . 1.4686(15) ?
C7 N2 . 1.4638(14) ?
C7 C8 . 1.5066(19) ?
C7 H7A . 0.9700 ?
C7 H7B . 0.9700 ?
C8 H8A . 0.9600 ?
C8 H8B . 0.9600 ?
C8 H8C . 0.9600 ?
C9 C13 . 1.3857(17) ?
C9 C10 . 1.3899(16) ?
C10 C11 . 1.3786(18) ?
C10 H10 . 0.9300 ?
C11 N4 . 1.3312(18) ?
C11 H11 . 0.9300 ?
C12 N4 . 1.3322(17) ?
C12 C13 . 1.3823(17) ?
C12 H12 . 0.9300 ?
C13 H13 . 0.9300 ?
C14 C15 . 1.365(2) ?
C14 C19 . 1.3708(19) ?
C14 O1 . 1.4048(16) ?
C15 C16 . 1.385(2) ?
C15 H15 . 0.9300 ?
C16 C17 . 1.3784(19) ?
C16 H16 . 0.9300 ?
C17 O2 . 1.3687(17) ?
C17 C18 . 1.371(2) ?
C18 C19 . 1.369(2) ?
C18 H18 . 0.9300 ?
C19 H19 . 0.9300 ?
C20 O2 . 1.406(2) ?
C20 H20A . 0.9600 ?
C20 H20B . 0.9600 ?
C20 H20C . 0.9600 ?

loop_
_geom_torsion_atom_site_label_1
_geom_torsion_atom_site_label_2
_geom_torsion_atom_site_label_3
_geom_torsion_atom_site_label_4
_geom_torsion_site_symmetry_1
_geom_torsion_site_symmetry_2
_geom_torsion_site_symmetry_3
_geom_torsion_site_symmetry_4
_geom_torsion
_geom_torsion_publ_flag
N1 C1 C2 C3 . . . . -1.3(2) ?
O1 C1 C2 C3 . . . . 178.21(11) ?
C1 C2 C3 C4 . . . . -0.17(18) ?
C2 C3 C4 N3 . . . . -179.45(12) ?
C2 C3 C4 C5 . . . . 0.96(16) ?
N3 C4 C5 N1 . . . . 179.77(11) ?
C3 C4 C5 N1 . . . . -0.54(18) ?
N3 C4 C5 N2 . . . . -0.12(13) ?
C3 C4 C5 N2 . . . . 179.56(10) ?
N3 C6 C9 C13 . . . . 142.45(12) ?
N2 C6 C9 C13 . . . . -37.09(17) ?
N3 C6 C9 C10 . . . . -35.08(17) ?
N2 C6 C9 C10 . . . . 145.39(12) ?
C13 C9 C10 C11 . . . . -0.54(19) ?
C6 C9 C10 C11 . . . . 177.14(12) ?
C9 C10 C11 N4 . . . . 1.3(2) ?
N4 C12 C13 C9 . . . . 1.1(2) ?
C10 C9 C13 C12 . . . . -0.60(17) ?
C6 C9 C13 C12 . . . . -178.16(11) ?
C19 C14 C15 C16 . . . . -0.1(2) ?
O1 C14 C15 C16 . . . . 177.83(11) ?
C14 C15 C16 C17 . . . . 0.6(2) ?
C15 C16 C17 O2 . . . . 178.89(13) ?
C15 C16 C17 C18 . . . . -0.7(2) ?
O2 C17 C18 C19 . . . . -179.25(14) ?
C16 C17 C18 C19 . . . . 0.4(2) ?
C17 C18 C19 C14 . . . . 0.1(2) ?
C15 C14 C19 C18 . . . . -0.2(2) ?
O1 C14 C19 C18 . . . . -178.17(12) ?
O1 C1 N1 C5 . . . . -177.83(11) ?
C2 C1 N1 C5 . . . . 1.63(18) ?
N2 C5 N1 C1 . . . . 179.15(11) ?
C4 C5 N1 C1 . . . . -0.73(17) ?
N1 C5 N2 C6 . . . . -179.62(11) ?
C4 C5 N2 C6 . . . . 0.28(12) ?
N1 C5 N2 C7 . . . . 8.72(18) ?
C4 C5 N2 C7 . . . . -171.38(10) ?
N3 C6 N2 C5 . . . . -0.36(13) ?
C9 C6 N2 C5 . . . . 179.21(10) ?
N3 C6 N2 C7 . . . . 170.30(11) ?
C9 C6 N2 C7 . . . . -10.13(19) ?
C8 C7 N2 C5 . . . . -76.72(15) ?
C8 C7 N2 C6 . . . . 113.98(14) ?
N2 C6 N3 C4 . . . . 0.28(13) ?
C9 C6 N3 C4 . . . . -179.30(10) ?
C5 C4 N3 C6 . . . . -0.09(13) ?
C3 C4 N3 C6 . . . . -179.70(13) ?
C10 C11 N4 C12 . . . . -0.8(2) ?
C13 C12 N4 C11 . . . . -0.4(2) ?
N1 C1 O1 C14 . . . . -0.86(17) ?
C2 C1 O1 C14 . . . . 179.63(11) ?
C15 C14 O1 C1 . . . . 90.64(14) ?
C19 C14 O1 C1 . . . . -91.40(14) ?
C18 C17 O2 C20 . . . . -175.90(15) ?
C16 C17 O2 C20 . . . . 4.5(2) ?

loop_
_cod_related_entry_id
_cod_related_entry_database
_cod_related_entry_code
1 ChemSpider 30656788
